data_2220784
loop_
_publ_author_name
'Ravindra, Nittala V.'
'Panpalia, Gopal M.'
'Jagarlapudi, A. R. P. Sarma'

_publ_section_title
;
 Norfloxacin sesquihydrate
;
_journal_coeditor_code GW2057
_journal_issue 2
_journal_name_full 'Acta Crystallographica Section E'
_journal_page_first o303
_journal_paper_doi 10.1107/S160053680900066X
_journal_volume 65
_journal_year 2009
_chemical_formula_iupac 'C16 H18 F N3 O3, 1.42H2 O'
_chemical_formula_moiety 'C16 H18 F N3 O3, 1.42(H2 O)'
_chemical_formula_sum 'C16 H20.84 F N3 O4.42'
_chemical_formula_weight 344.12
_chemical_melting_point 492.5(3)
_chemical_name_common 'norfloxacin sesquihydrate'
_chemical_name_systematic
;
1-ethyl-6-fluoro-4-oxo-7-(piperazin-4-ium-1-yl)-1,4-dihydroquinoline-3-
carboxylate sesquihydrate
;
_space_group_IT_number 14
_symmetry_cell_setting monoclinic
_symmetry_space_group_name_Hall '-P 2ybc'
_symmetry_space_group_name_H-M 'P 1 21/c 1'
_atom_sites_solution_hydrogens geom
_atom_sites_solution_primary direct
_atom_sites_solution_secondary difmap
_audit_creation_method SHELXL-97
_cell_angle_alpha 90.00
_cell_angle_beta 109.35(3)
_cell_angle_gamma 90.00
_cell_formula_units_Z 4
_cell_length_a 8.8434(18)
_cell_length_b 22.312(5)
_cell_length_c 8.7564(18)
_cell_measurement_reflns_used 3228
_cell_measurement_temperature 298(2)
_cell_measurement_theta_max 26.06
_cell_measurement_theta_min 1.83
_cell_volume 1630.2(7)
_computing_cell_refinement 'SAINT (Bruker, 1997)'
_computing_data_collection 'SMART (Bruker, 1997)'
_computing_data_reduction 'SAINT (Bruker, 1997)'
_computing_molecular_graphics 'SHELXTL (Sheldrick, 2008)'
_computing_publication_material 'SHELXTL (Sheldrick, 2008)'
_computing_structure_refinement 'SHELXL97 (Sheldrick, 2008)'
_computing_structure_solution 'SHELXS97 (Sheldrick, 2008)'
_diffrn_ambient_temperature 298(2)
_diffrn_measured_fraction_theta_full 1.000
_diffrn_measured_fraction_theta_max 1.000
_diffrn_measurement_device_type 'Bruker SMART CCD area-detector'
_diffrn_measurement_method '\f and \w'
_diffrn_radiation_monochromator graphite
_diffrn_radiation_source 'fine-focus sealed tube'
_diffrn_radiation_type MoK\a
_diffrn_radiation_wavelength 0.71073
_diffrn_reflns_av_R_equivalents 0.0442
_diffrn_reflns_av_sigmaI/netI 0.0344
_diffrn_reflns_limit_h_max 10
_diffrn_reflns_limit_h_min -10
_diffrn_reflns_limit_k_max 27
_diffrn_reflns_limit_k_min -27
_diffrn_reflns_limit_l_max 10
_diffrn_reflns_limit_l_min -10
_diffrn_reflns_number 16819
_diffrn_reflns_theta_full 26.06
_diffrn_reflns_theta_max 26.06
_diffrn_reflns_theta_min 1.83
_exptl_absorpt_coefficient_mu 0.111
_exptl_absorpt_correction_type none
_exptl_crystal_colour 'pale yellow'
_exptl_crystal_density_diffrn 1.402
_exptl_crystal_density_method 'not measured'
_exptl_crystal_description block
_exptl_crystal_F_000 725.5
_exptl_crystal_size_max 0.20
_exptl_crystal_size_mid 0.20
_exptl_crystal_size_min 0.10
_refine_diff_density_max 0.369
_refine_diff_density_min -0.261
_refine_ls_extinction_method none
_refine_ls_goodness_of_fit_ref 1.027
_refine_ls_hydrogen_treatment mixed
_refine_ls_matrix_type full
_refine_ls_number_parameters 253
_refine_ls_number_reflns 3228
_refine_ls_number_restraints 0
_refine_ls_restrained_S_all 1.027
_refine_ls_R_factor_all 0.1013
_refine_ls_R_factor_gt 0.0808
_refine_ls_shift/su_max 0.000
_refine_ls_shift/su_mean 0.000
_refine_ls_structure_factor_coef Fsqd
_refine_ls_weighting_details 'calc w=1/[\s^2^(Fo^2^)+(0.1124P)^2^+1.8021P] where P=(Fo^2^+2Fc^2^)/3'
_refine_ls_weighting_scheme calc
_refine_ls_wR_factor_gt 0.2017
_refine_ls_wR_factor_ref 0.2175
_reflns_number_gt 2553
_reflns_number_total 3228
_reflns_threshold_expression I>2\s(I)
_cod_data_source_file gw2057.cif
_cod_data_source_block I
_cod_original_sg_symbol_H-M 'P 21/c'
_cod_database_code 2220784
_cod_database_fobs_code 2220784

loop_
_symmetry_equiv_pos_as_xyz
'x, y, z'
'-x, y+1/2, -z+1/2'
'-x, -y, -z'
'x, -y-1/2, z-1/2'

loop_
_atom_site_type_symbol
_atom_site_label
_atom_site_fract_x
_atom_site_fract_y
_atom_site_fract_z
_atom_site_U_iso_or_equiv
_atom_site_adp_type
_atom_site_calc_flag
_atom_site_refinement_flags
_atom_site_occupancy
_atom_site_disorder_assembly
_atom_site_disorder_group
F F1 0.2851(2) 0.73405(8) 0.1027(2) 0.0442(5) Uani d . 1 . .
C C9 0.5896(4) 0.69034(13) 0.4775(4) 0.0313(7) Uani d . 1 . .
H H9 0.6340 0.6563 0.5365 0.038 Uiso calc R 1 . .
N N1 0.7787(3) 0.75248(11) 0.6815(3) 0.0313(6) Uani d . 1 . .
C C8 0.4641(3) 0.68388(13) 0.3326(4) 0.0302(7) Uani d . 1 . .
C C10 0.6513(4) 0.74655(12) 0.5373(4) 0.0282(6) Uani d . 1 . .
N N2 0.4098(3) 0.62818(11) 0.2644(3) 0.0338(6) Uani d . 1 . .
C C6 0.4554(4) 0.79261(13) 0.3075(4) 0.0304(7) Uani d . 1 . .
H H6 0.4079 0.8265 0.2498 0.037 Uiso calc R 1 . .
C C7 0.4011(4) 0.73759(13) 0.2506(4) 0.0312(7) Uani d . 1 . .
C C4 0.6462(4) 0.85899(13) 0.5062(4) 0.0313(7) Uani d . 1 . .
C C1 0.8307(4) 0.80766(13) 0.7354(4) 0.0327(7) Uani d . 1 . .
H H1 0.9128 0.8101 0.8344 0.039 Uiso calc R 1 . .
C C2 0.7747(4) 0.86019(13) 0.6590(4) 0.0315(7) Uani d . 1 . .
O O1 0.9214(3) 0.91437(11) 0.8908(3) 0.0543(7) Uani d . 1 . .
O O3 0.5884(3) 0.90336(10) 0.4227(3) 0.0509(7) Uani d . 1 . .
O O2 0.8443(3) 0.96306(11) 0.6594(3) 0.0563(8) Uani d . 1 . .
C C5 0.5828(3) 0.79879(12) 0.4528(3) 0.0278(6) Uani d . 1 . .
C C3 0.8524(4) 0.91709(13) 0.7418(4) 0.0330(7) Uani d . 1 . .
C C14 0.4966(4) 0.57470(13) 0.3422(4) 0.0378(8) Uani d . 1 . .
H H14A 0.4622 0.5633 0.4325 0.045 Uiso calc R 1 . .
H H14B 0.6105 0.5832 0.3838 0.045 Uiso calc R 1 . .
N N3 0.2914(3) 0.51183(11) 0.1476(3) 0.0382(7) Uani d . 1 . .
H H3A 0.2528 0.4972 0.2232 0.046 Uiso calc R 1 . .
H H3B 0.2762 0.4840 0.0697 0.046 Uiso calc R 1 . .
C C15 0.8690(4) 0.70072(14) 0.7748(4) 0.0391(8) Uani d . 1 . .
H H15A 0.9077 0.7109 0.8890 0.047 Uiso calc R 1 . .
H H15B 0.7972 0.6667 0.7607 0.047 Uiso calc R 1 . .
C C12 0.2026(4) 0.56722(14) 0.0767(4) 0.0427(8) Uani d . 1 . .
H H12A 0.0884 0.5589 0.0367 0.051 Uiso calc R 1 . .
H H12B 0.2344 0.5803 -0.0138 0.051 Uiso calc R 1 . .
C C11 0.2368(4) 0.61614(14) 0.2023(4) 0.0381(8) Uani d . 1 . .
H H11A 0.1796 0.6523 0.1545 0.046 Uiso calc R 1 . .
H H11B 0.2002 0.6039 0.2904 0.046 Uiso calc R 1 . .
C C13 0.4652(4) 0.52396(14) 0.2223(4) 0.0393(8) Uani d . 1 . .
H H13A 0.5099 0.5339 0.1381 0.047 Uiso calc R 1 . .
H H13B 0.5186 0.4881 0.2767 0.047 Uiso calc R 1 . .
C C16 1.0069(5) 0.6835(2) 0.7236(5) 0.0635(12) Uani d . 1 . .
H H16A 0.9684 0.6701 0.6132 0.095 Uiso calc R 1 . .
H H16B 1.0656 0.6517 0.7916 0.095 Uiso calc R 1 . .
H H16C 1.0758 0.7175 0.7327 0.095 Uiso calc R 1 . .
O O4A 0.1091(6) 0.4638(2) 0.3166(6) 0.0616(18) Uani d P 0.741(11) A 2
O O5 0.2349(14) 0.5705(7) 0.6166(16) 0.076(3) Uani d P 0.423(6) A 4
O O4B 0.1742(14) 0.4991(6) 0.4249(17) 0.059(5) Uani d P 0.259(11) A 3
H H4B 0.134(8) 0.463(3) 0.440(8) 0.13(2) Uiso d . 1 . .
H H4A 0.020(11) 0.489(4) 0.282(10) 0.19(4) Uiso d . 1 . .

loop_
_atom_site_aniso_label
_atom_site_aniso_U_11
_atom_site_aniso_U_22
_atom_site_aniso_U_33
_atom_site_aniso_U_12
_atom_site_aniso_U_13
_atom_site_aniso_U_23
F1 0.0476(11) 0.0359(10) 0.0394(11) -0.0060(8) 0.0016(9) -0.0039(8)
C9 0.0353(16) 0.0209(14) 0.0396(17) 0.0036(12) 0.0149(13) 0.0037(12)
N1 0.0330(14) 0.0235(12) 0.0355(14) 0.0007(10) 0.0086(11) 0.0014(10)
C8 0.0312(15) 0.0244(15) 0.0392(17) -0.0002(12) 0.0170(13) -0.0039(12)
C10 0.0320(15) 0.0221(14) 0.0342(16) -0.0016(11) 0.0160(13) -0.0018(12)
N2 0.0301(14) 0.0221(13) 0.0485(16) -0.0002(10) 0.0118(12) -0.0066(11)
C6 0.0339(16) 0.0232(14) 0.0351(16) 0.0020(12) 0.0128(13) 0.0033(12)
C7 0.0298(15) 0.0320(16) 0.0313(16) -0.0018(12) 0.0094(12) -0.0039(12)
C4 0.0355(16) 0.0229(14) 0.0350(16) -0.0020(12) 0.0112(13) -0.0017(12)
C1 0.0321(16) 0.0328(16) 0.0314(16) 0.0006(13) 0.0082(12) -0.0010(13)
C2 0.0330(16) 0.0275(15) 0.0348(16) -0.0018(12) 0.0123(13) -0.0026(12)
O1 0.0660(17) 0.0436(15) 0.0409(14) -0.0094(12) 0.0010(12) -0.0095(11)
O3 0.0640(17) 0.0217(11) 0.0489(15) -0.0043(11) -0.0056(12) 0.0063(10)
O2 0.0724(18) 0.0306(13) 0.0495(15) -0.0186(12) -0.0017(13) 0.0018(11)
C5 0.0313(15) 0.0228(14) 0.0314(15) -0.0014(11) 0.0134(12) -0.0009(11)
C3 0.0289(15) 0.0274(16) 0.0406(18) 0.0006(12) 0.0086(13) -0.0054(13)
C14 0.0335(16) 0.0258(15) 0.051(2) 0.0005(13) 0.0106(14) -0.0029(14)
N3 0.0458(16) 0.0211(13) 0.0436(16) -0.0045(11) 0.0093(13) -0.0048(11)
C15 0.0448(19) 0.0286(17) 0.0395(18) 0.0020(14) 0.0080(14) 0.0079(13)
C12 0.0379(18) 0.0264(16) 0.054(2) -0.0032(13) 0.0015(15) -0.0004(14)
C11 0.0303(17) 0.0266(16) 0.056(2) -0.0009(12) 0.0121(14) -0.0022(14)
C13 0.0409(18) 0.0226(15) 0.054(2) 0.0026(13) 0.0153(15) -0.0055(14)
C16 0.060(3) 0.063(3) 0.072(3) 0.025(2) 0.029(2) 0.021(2)
O4A 0.061(3) 0.058(3) 0.071(3) 0.020(2) 0.031(2) 0.024(3)
O5 0.048(6) 0.101(10) 0.066(8) 0.015(6) 0.003(5) -0.015(7)
O4B 0.052(7) 0.060(9) 0.071(10) 0.007(6) 0.030(6) 0.038(8)

loop_
_atom_type_symbol
_atom_type_description
_atom_type_scat_dispersion_real
_atom_type_scat_dispersion_imag
_atom_type_scat_source
C C 0.0033 0.0016 'International Tables Vol C Tables 4.2.6.8 and 6.1.1.4'
H H 0.0000 0.0000 'International Tables Vol C Tables 4.2.6.8 and 6.1.1.4'
N N 0.0061 0.0033 'International Tables Vol C Tables 4.2.6.8 and 6.1.1.4'
O O 0.0106 0.0060 'International Tables Vol C Tables 4.2.6.8 and 6.1.1.4'
F F 0.0171 0.0103 'International Tables Vol C Tables 4.2.6.8 and 6.1.1.4'

loop_
_geom_angle_atom_site_label_1
_geom_angle_atom_site_label_2
_geom_angle_atom_site_label_3
_geom_angle_site_symmetry_1
_geom_angle_site_symmetry_3
_geom_angle
_geom_angle_publ_flag
C8 C9 C10 . . 122.0(3) ?
C8 C9 H9 . . 119.0 ?
C10 C9 H9 . . 119.0 ?
C1 N1 C10 . . 119.0(2) ?
C1 N1 C15 . . 117.4(3) ?
C10 N1 C15 . . 123.4(2) ?
C9 C8 N2 . . 122.8(3) ?
C9 C8 C7 . . 115.9(3) ?
N2 C8 C7 . . 121.1(3) ?
N1 C10 C9 . . 121.6(3) ?
N1 C10 C5 . . 118.5(2) ?
C9 C10 C5 . . 120.0(3) ?
C8 N2 C14 . . 118.4(3) ?
C8 N2 C11 . . 119.4(2) ?
C14 N2 C11 . . 110.2(2) ?
C7 C6 C5 . . 120.4(3) ?
C7 C6 H6 . . 119.8 ?
C5 C6 H6 . . 119.8 ?
C6 C7 F1 . . 117.9(3) ?
C6 C7 C8 . . 123.4(3) ?
F1 C7 C8 . . 118.7(3) ?
O3 C4 C2 . . 125.4(3) ?
O3 C4 C5 . . 120.3(3) ?
C2 C4 C5 . . 114.4(3) ?
N1 C1 C2 . . 126.2(3) ?
N1 C1 H1 . . 116.9 ?
C2 C1 H1 . . 116.9 ?
C1 C2 C4 . . 119.2(3) ?
C1 C2 C3 . . 117.1(3) ?
C4 C2 C3 . . 123.7(3) ?
C6 C5 C10 . . 118.3(3) ?
C6 C5 C4 . . 119.1(3) ?
C10 C5 C4 . . 122.5(3) ?
O2 C3 O1 . . 124.3(3) ?
O2 C3 C2 . . 119.1(3) ?
O1 C3 C2 . . 116.7(3) ?
N2 C14 C13 . . 110.0(3) ?
N2 C14 H14A . . 109.7 ?
C13 C14 H14A . . 109.7 ?
N2 C14 H14B . . 109.7 ?
C13 C14 H14B . . 109.7 ?
H14A C14 H14B . . 108.2 ?
C13 N3 C12 . . 111.1(2) ?
C13 N3 H3A . . 109.4 ?
C12 N3 H3A . . 109.4 ?
C13 N3 H3B . . 109.4 ?
C12 N3 H3B . . 109.4 ?
H3A N3 H3B . . 108.0 ?
C16 C15 N1 . . 112.4(3) ?
C16 C15 H15A . . 109.1 ?
N1 C15 H15A . . 109.1 ?
C16 C15 H15B . . 109.1 ?
N1 C15 H15B . . 109.1 ?
H15A C15 H15B . . 107.9 ?
N3 C12 C11 . . 110.3(3) ?
N3 C12 H12A . . 109.6 ?
C11 C12 H12A . . 109.6 ?
N3 C12 H12B . . 109.6 ?
C11 C12 H12B . . 109.6 ?
H12A C12 H12B . . 108.1 ?
N2 C11 C12 . . 109.6(3) ?
N2 C11 H11A . . 109.7 ?
C12 C11 H11A . . 109.7 ?
N2 C11 H11B . . 109.7 ?
C12 C11 H11B . . 109.7 ?
H11A C11 H11B . . 108.2 ?
N3 C13 C14 . . 111.6(3) ?
N3 C13 H13A . . 109.3 ?
C14 C13 H13A . . 109.3 ?
N3 C13 H13B . . 109.3 ?
C14 C13 H13B . . 109.3 ?
H13A C13 H13B . . 108.0 ?
C15 C16 H16A . . 109.5 ?
C15 C16 H16B . . 109.5 ?
H16A C16 H16B . . 109.5 ?
C15 C16 H16C . . 109.5 ?
H16A C16 H16C . . 109.5 ?
H16B C16 H16C . . 109.5 ?
H4B O4A H4A . . 102(6) ?

loop_
_geom_bond_atom_site_label_1
_geom_bond_atom_site_label_2
_geom_bond_site_symmetry_2
_geom_bond_distance
_geom_bond_publ_flag
F1 C7 . 1.361(3) ?
C9 C8 . 1.389(4) ?
C9 C10 . 1.398(4) ?
C9 H9 . 0.9300 ?
N1 C1 . 1.344(4) ?
N1 C10 . 1.392(4) ?
N1 C15 . 1.486(4) ?
C8 N2 . 1.393(4) ?
C8 C7 . 1.413(4) ?
C10 C5 . 1.406(4) ?
N2 C14 . 1.459(4) ?
N2 C11 . 1.469(4) ?
C6 C7 . 1.352(4) ?
C6 C5 . 1.399(4) ?
C6 H6 . 0.9300 ?
C4 O3 . 1.236(4) ?
C4 C2 . 1.441(4) ?
C4 C5 . 1.471(4) ?
C1 C2 . 1.359(4) ?
C1 H1 . 0.9300 ?
C2 C3 . 1.510(4) ?
O1 C3 . 1.245(4) ?
O2 C3 . 1.242(4) ?
C14 C13 . 1.506(4) ?
C14 H14A . 0.9700 ?
C14 H14B . 0.9700 ?
N3 C13 . 1.483(4) ?
N3 C12 . 1.485(4) ?
N3 H3A . 0.9000 ?
N3 H3B . 0.9000 ?
C15 C16 . 1.483(5) ?
C15 H15A . 0.9700 ?
C15 H15B . 0.9700 ?
C12 C11 . 1.507(5) ?
C12 H12A . 0.9700 ?
C12 H12B . 0.9700 ?
C11 H11A . 0.9700 ?
C11 H11B . 0.9700 ?
C13 H13A . 0.9700 ?
C13 H13B . 0.9700 ?
C16 H16A . 0.9600 ?
C16 H16B . 0.9600 ?
C16 H16C . 0.9600 ?
O4A H4B . 1.03(7) ?
O4A H4A . 0.93(10) ?
O4B H4B . 0.91(7) ?

loop_
_geom_hbond_atom_site_label_D
_geom_hbond_atom_site_label_H
_geom_hbond_atom_site_label_A
_geom_hbond_site_symmetry_A
_geom_hbond_distance_DH
_geom_hbond_distance_HA
_geom_hbond_distance_DA
_geom_hbond_angle_DHA
_geom_hbond_publ_flag
N3 H3A O4A . 0.900 1.878(4) 2.741 160 y
N3 H3A O4B . 0.900 2.102(3) 2.952 157 y
N3 H3B O2 2_645 0.900 1.990 2.777(4) 145 y
N3 H3B O3 2_645 0.900 2.1500 2.793(4) 128 y
O4B H4B O1 2_646 0.912(7) 2.02(7) 2.793 141 y
O4A H4A O2 4_475 0.933(10) 1.90(9) 2.811 165 y

loop_
_geom_torsion_atom_site_label_1
_geom_torsion_atom_site_label_2
_geom_torsion_atom_site_label_3
_geom_torsion_atom_site_label_4
_geom_torsion_site_symmetry_1
_geom_torsion_site_symmetry_2
_geom_torsion_site_symmetry_3
_geom_torsion_site_symmetry_4
_geom_torsion
_geom_torsion_publ_flag
C10 C9 C8 N2 . . . . 174.5(3) ?
C10 C9 C8 C7 . . . . -0.8(4) ?
C1 N1 C10 C9 . . . . -178.4(3) ?
C15 N1 C10 C9 . . . . 6.1(4) ?
C1 N1 C10 C5 . . . . 0.5(4) ?
C15 N1 C10 C5 . . . . -175.0(3) ?
C8 C9 C10 N1 . . . . -179.1(3) ?
C8 C9 C10 C5 . . . . 2.0(4) ?
C9 C8 N2 C14 . . . . -4.8(4) ?
C7 C8 N2 C14 . . . . 170.3(3) ?
C9 C8 N2 C11 . . . . 134.2(3) ?
C7 C8 N2 C11 . . . . -50.7(4) ?
C5 C6 C7 F1 . . . . -175.1(3) ?
C5 C6 C7 C8 . . . . 1.6(5) ?
C9 C8 C7 C6 . . . . -1.0(4) ?
N2 C8 C7 C6 . . . . -176.4(3) ?
C9 C8 C7 F1 . . . . 175.7(3) ?
N2 C8 C7 F1 . . . . 0.3(4) ?
C10 N1 C1 C2 . . . . -2.7(5) ?
C15 N1 C1 C2 . . . . 173.1(3) ?
N1 C1 C2 C4 . . . . 0.7(5) ?
N1 C1 C2 C3 . . . . -179.5(3) ?
O3 C4 C2 C1 . . . . -177.6(3) ?
C5 C4 C2 C1 . . . . 3.1(4) ?
O3 C4 C2 C3 . . . . 2.5(5) ?
C5 C4 C2 C3 . . . . -176.7(3) ?
C7 C6 C5 C10 . . . . -0.3(4) ?
C7 C6 C5 C4 . . . . 176.0(3) ?
N1 C10 C5 C6 . . . . 179.7(3) ?
C9 C10 C5 C6 . . . . -1.4(4) ?
N1 C10 C5 C4 . . . . 3.5(4) ?
C9 C10 C5 C4 . . . . -177.6(3) ?
O3 C4 C5 C6 . . . . -0.7(4) ?
C2 C4 C5 C6 . . . . 178.6(3) ?
O3 C4 C5 C10 . . . . 175.5(3) ?
C2 C4 C5 C10 . . . . -5.2(4) ?
C1 C2 C3 O2 . . . . 157.3(3) ?
C4 C2 C3 O2 . . . . -22.9(5) ?
C1 C2 C3 O1 . . . . -22.6(4) ?
C4 C2 C3 O1 . . . . 157.2(3) ?
C8 N2 C14 C13 . . . . -157.6(3) ?
C11 N2 C14 C13 . . . . 59.9(3) ?
C1 N1 C15 C16 . . . . -86.4(4) ?
C10 N1 C15 C16 . . . . 89.2(4) ?
C13 N3 C12 C11 . . . . -54.6(4) ?
C8 N2 C11 C12 . . . . 156.3(3) ?
C14 N2 C11 C12 . . . . -61.6(3) ?
N3 C12 C11 N2 . . . . 58.6(4) ?
C12 N3 C13 C14 . . . . 53.4(4) ?
N2 C14 C13 N3 . . . . -55.8(4) ?
